data_2243072
loop_
_publ_author_name
'Tran Buu, Dang'
'Duong Ba, Vu'
'Khoi Nguyen Hoang, Minh'
'Vu Quoc, Trung'
'Duong Khanh, Linh'
'Oanh Doan Thi, Yen'
'Van Meervelt, Luc'

_publ_section_title
;
 Synthesis and redetermination of the crystal structure of salicylaldehyde
 <i>N</i>(4)-morpholinothiosemicarbazone
;
_journal_coeditor_code MW2147
_journal_issue 9
_journal_name_full 'Acta Crystallographica Section E'
_journal_page_first 1389
_journal_page_last 1393
_journal_paper_doi 10.1107/S2056989019011812
_journal_volume 75
_journal_year 2019
_chemical_formula_iupac 'C12 H15 N3 O2 S'
_chemical_formula_moiety 'C12 H15 N3 O2 S'
_chemical_formula_sum 'C12 H15 N3 O2 S'
_chemical_formula_weight 265.33
_chemical_name_systematic
;
<i>N</i>-{[(2-Hydroxyphenyl)methylidene]amino}morpholine-4-carbothioamide
;
_space_group_crystal_system orthorhombic
_space_group_IT_number 33
_space_group_name_Hall 'P 2c -2n'
_space_group_name_H-M_alt 'P n a 21'
_symmetry_space_group_name_Hall 'P 2c -2n'
_symmetry_space_group_name_H-M 'P n a 21'
_atom_sites_solution_hydrogens mixed
_atom_sites_solution_primary 'dual space'
_atom_sites_solution_secondary difmap
_audit_creation_method
;
Olex2 1.2
(compiled 2018.05.29 svn.r3510 for OlexSys, GUI svn.r5506)
;
_cell_angle_alpha 90
_cell_angle_beta 90
_cell_angle_gamma 90
_cell_formula_units_Z 4
_cell_length_a 11.7579(4)
_cell_length_b 15.0584(5)
_cell_length_c 7.1103(3)
_cell_measurement_reflns_used 5842
_cell_measurement_temperature 293(2)
_cell_measurement_theta_max 27.2830
_cell_measurement_theta_min 3.1600
_cell_volume 1258.92(8)
_computing_cell_refinement
;
CrysAlisPro (Rigaku OD, 2018)
;
_computing_data_collection
;
CrysAlisPro (Rigaku OD, 2018)
;
_computing_data_reduction
;
CrysAlisPro (Rigaku OD, 2018)
;
_computing_molecular_graphics
;
<i>OLEX2</i> (Dolomanov <i>et al.</i>,  2009)
;
_computing_publication_material
;
<i>OLEX2</i> (Dolomanov <i>et al.</i>,  2009)
;
_computing_structure_refinement
;
ShelXL (Sheldrick, 2015b)
;
_computing_structure_solution
;
SHELXT (Sheldrick, 2015a)
;
_diffrn_ambient_temperature 293(2)
_diffrn_detector 'CCD plate'
_diffrn_detector_area_resol_mean 15.9631
_diffrn_measured_fraction_theta_full 0.998
_diffrn_measured_fraction_theta_max 0.998
_diffrn_measurement_device 'four-circle diffractometer'
_diffrn_measurement_device_type
;
Rigaku Oxford Diffraction SuperNova, Single source at offset/far, Eos
;
_diffrn_measurement_method '\w scans'
_diffrn_radiation_monochromator mirror
_diffrn_radiation_probe x-ray
_diffrn_radiation_type MoK\a
_diffrn_radiation_wavelength 0.71073
_diffrn_reflns_av_R_equivalents 0.0250
_diffrn_reflns_av_unetI/netI 0.0171
_diffrn_reflns_limit_h_max 14
_diffrn_reflns_limit_h_min -14
_diffrn_reflns_limit_k_max 18
_diffrn_reflns_limit_k_min -18
_diffrn_reflns_limit_l_max 8
_diffrn_reflns_limit_l_min -8
_diffrn_reflns_number 12278
_diffrn_reflns_theta_full 25.242
_diffrn_reflns_theta_max 26.366
_diffrn_reflns_theta_min 2.705
_diffrn_source 'micro-focus sealed X-ray tube'
_exptl_absorpt_coefficient_mu 0.255
_exptl_absorpt_correction_T_max 1.00000
_exptl_absorpt_correction_T_min 0.48295
_exptl_absorpt_correction_type multi-scan
_exptl_absorpt_process_details
;
(CrysAlisPro; Rigaku OD, 2018)
;
_exptl_crystal_colour colourless
_exptl_crystal_density_diffrn 1.400
_exptl_crystal_description block
_exptl_crystal_F_000 560
_exptl_crystal_size_max 0.5
_exptl_crystal_size_mid 0.2
_exptl_crystal_size_min 0.1
_refine_diff_density_max 0.166
_refine_diff_density_min -0.166
_refine_ls_abs_structure_details
;
Flack <i>x</i> determined using 938 quotients
[(<i>I</i>^+^)-(<i>I</i>^-^)]/[(<i>I</i>^+^)+(<i>I</i>^-^)]
(Parsons <i>et al.</i>, 2013)
;
_refine_ls_abs_structure_Flack 0.02(3)
_refine_ls_extinction_method none
_refine_ls_goodness_of_fit_ref 1.073
_refine_ls_hydrogen_treatment mixed
_refine_ls_matrix_type full
_refine_ls_number_parameters 171
_refine_ls_number_reflns 2565
_refine_ls_number_restraints 1
_refine_ls_restrained_S_all 1.073
_refine_ls_R_factor_all 0.0385
_refine_ls_R_factor_gt 0.0335
_refine_ls_shift/su_max 0.000
_refine_ls_shift/su_mean 0.000
_refine_ls_structure_factor_coef Fsqd
_refine_ls_weighting_details 'w=1/[\s^2^(Fo^2^)+(0.0434P)^2^+0.1653P] where P=(Fo^2^+2Fc^2^)/3'
_refine_ls_weighting_scheme calc
_refine_ls_wR_factor_gt 0.0833
_refine_ls_wR_factor_ref 0.0873
_reflns_number_gt 2314
_reflns_number_total 2565
_reflns_threshold_expression 'I > 2\s(I)'
_cod_data_source_file mw2147sup1.cif
_cod_data_source_block I
_cod_database_code 2243072
_shelx_space_group_comment
;
The symmetry employed for this shelxl refinement is uniquely defined
by the following loop, which should always be used as a source of
symmetry information in preference to the above space-group names.
They are only intended as comments.
;
_shelx_estimated_absorpt_t_min 0.883
_shelx_estimated_absorpt_t_max 0.975

loop_
_space_group_symop_operation_xyz
'x, y, z'
'-x, -y, z+1/2'
'x+1/2, -y+1/2, z'
'-x+1/2, y+1/2, z+1/2'

loop_
_atom_site_type_symbol
_atom_site_label
_atom_site_fract_x
_atom_site_fract_y
_atom_site_fract_z
_atom_site_U_iso_or_equiv
_atom_site_adp_type
_atom_site_calc_flag
_atom_site_occupancy
N N1 0.12956(17) 0.37994(13) 0.5311(5) 0.0441(5) Uani d 1
C C2 0.1602(2) 0.28850(18) 0.4815(5) 0.0438(7) Uani d 1
H H2A 0.174911 0.254390 0.594672 0.053 Uiso calc 1
H H2B 0.228621 0.288274 0.405192 0.053 Uiso calc 1
C C3 0.0625(3) 0.2474(2) 0.3728(5) 0.0552(8) Uani d 1
H H3A 0.050961 0.280351 0.257136 0.066 Uiso calc 1
H H3B 0.081833 0.186795 0.339747 0.066 Uiso calc 1
O O4 -0.04027(17) 0.24774(14) 0.4794(3) 0.0545(6) Uani d 1
C C5 -0.0710(2) 0.3379(2) 0.5178(7) 0.0615(9) Uani d 1
H H5A -0.141436 0.338728 0.588879 0.074 Uiso calc 1
H H5B -0.084419 0.368531 0.399814 0.074 Uiso calc 1
C C6 0.0177(3) 0.3860(2) 0.6249(6) 0.0597(9) Uani d 1
H H6A -0.003873 0.447934 0.636901 0.072 Uiso calc 1
H H6B 0.023218 0.361089 0.750398 0.072 Uiso calc 1
C C7 0.2028(2) 0.44909(15) 0.5299(5) 0.0388(6) Uani d 1
S S8 0.16206(6) 0.55578(4) 0.54532(17) 0.0552(2) Uani d 1
N N9 0.31482(18) 0.42656(14) 0.5168(4) 0.0406(6) Uani d 1
H H9 0.337(2) 0.3724(19) 0.521(6) 0.044(8) Uiso d 1
N N10 0.39379(18) 0.49289(14) 0.4965(3) 0.0384(6) Uani d 1
C C11 0.4978(2) 0.47549(15) 0.5317(5) 0.0366(5) Uani d 1
H H11 0.519030 0.418814 0.569994 0.044 Uiso calc 1
C C12 0.5829(2) 0.54502(15) 0.5115(4) 0.0353(6) Uani d 1
C C13 0.5532(2) 0.63316(17) 0.4666(4) 0.0394(6) Uani d 1
C C14 0.6374(3) 0.69733(19) 0.4546(5) 0.0512(8) Uani d 1
H H14 0.617815 0.755628 0.426000 0.061 Uiso calc 1
C C15 0.7497(3) 0.6758(2) 0.4845(4) 0.0542(8) Uani d 1
H H15 0.805097 0.719608 0.475521 0.065 Uiso calc 1
C C16 0.7811(2) 0.5896(2) 0.5277(6) 0.0537(7) Uani d 1
H H16 0.857037 0.575138 0.547403 0.064 Uiso calc 1
C C17 0.6977(2) 0.52566(18) 0.5408(6) 0.0466(6) Uani d 1
H H17 0.718495 0.467720 0.570242 0.056 Uiso calc 1
O O18 0.44378(18) 0.65822(14) 0.4336(4) 0.0513(6) Uani d 1
H H18 0.402(3) 0.617(3) 0.446(6) 0.073(13) Uiso d 1

loop_
_atom_site_aniso_label
_atom_site_aniso_U_11
_atom_site_aniso_U_22
_atom_site_aniso_U_33
_atom_site_aniso_U_12
_atom_site_aniso_U_13
_atom_site_aniso_U_23
N1 0.0326(10) 0.0409(10) 0.0590(14) -0.0031(9) 0.0038(14) -0.0046(15)
C2 0.0354(13) 0.0407(13) 0.0551(19) -0.0024(11) 0.0056(13) -0.0046(13)
C3 0.0576(18) 0.0553(18) 0.0528(19) -0.0181(15) 0.0075(16) -0.0038(15)
O4 0.0436(11) 0.0530(11) 0.0670(16) -0.0148(9) 0.0020(11) 0.0020(11)
C5 0.0376(14) 0.0584(17) 0.088(3) -0.0044(13) -0.0064(19) 0.014(2)
C6 0.0370(16) 0.0545(17) 0.088(3) -0.0016(14) 0.0139(17) -0.0090(18)
C7 0.0360(12) 0.0418(12) 0.0387(14) -0.0009(10) -0.0011(15) 0.0015(15)
S8 0.0481(4) 0.0396(3) 0.0780(6) 0.0056(3) 0.0010(5) -0.0010(5)
N9 0.0333(11) 0.0329(10) 0.0556(16) -0.0031(8) 0.0009(12) 0.0040(12)
N10 0.0336(11) 0.0359(10) 0.0458(15) -0.0050(9) -0.0004(10) 0.0032(10)
C11 0.0388(13) 0.0329(10) 0.0380(13) -0.0003(9) -0.0010(14) 0.0021(14)
C12 0.0353(12) 0.0354(11) 0.0353(16) -0.0029(9) 0.0002(12) -0.0007(12)
C13 0.0418(14) 0.0356(12) 0.0408(15) 0.0001(11) 0.0026(12) -0.0019(12)
C14 0.0605(19) 0.0351(13) 0.0581(19) -0.0111(13) 0.0005(16) 0.0001(14)
C15 0.0534(17) 0.0585(17) 0.0507(19) -0.0249(15) -0.0003(15) -0.0007(15)
C16 0.0363(14) 0.0681(17) 0.0567(18) -0.0104(13) -0.0022(17) 0.0016(19)
C17 0.0389(14) 0.0465(13) 0.0545(16) -0.0001(11) -0.0039(18) 0.0019(18)
O18 0.0448(11) 0.0349(10) 0.0744(15) 0.0042(9) -0.0019(11) 0.0049(10)

loop_
_atom_type_symbol
_atom_type_description
_atom_type_scat_dispersion_real
_atom_type_scat_dispersion_imag
_atom_type_scat_source
C C 0.0033 0.0016 'International Tables Vol C Tables 4.2.6.8 and 6.1.1.4'
H H 0.0000 0.0000 'International Tables Vol C Tables 4.2.6.8 and 6.1.1.4'
N N 0.0061 0.0033 'International Tables Vol C Tables 4.2.6.8 and 6.1.1.4'
O O 0.0106 0.0060 'International Tables Vol C Tables 4.2.6.8 and 6.1.1.4'
S S 0.1246 0.1234 'International Tables Vol C Tables 4.2.6.8 and 6.1.1.4'

loop_
_geom_angle_atom_site_label_1
_geom_angle_atom_site_label_2
_geom_angle_atom_site_label_3
_geom_angle
C2 N1 C6 112.7(2)
C7 N1 C2 124.4(2)
C7 N1 C6 121.5(2)
N1 C2 H2A 110.0
N1 C2 H2B 110.0
N1 C2 C3 108.6(2)
H2A C2 H2B 108.4
C3 C2 H2A 110.0
C3 C2 H2B 110.0
C2 C3 H3A 109.3
C2 C3 H3B 109.3
H3A C3 H3B 107.9
O4 C3 C2 111.7(3)
O4 C3 H3A 109.3
O4 C3 H3B 109.3
C3 O4 C5 108.6(2)
O4 C5 H5A 109.1
O4 C5 H5B 109.1
O4 C5 C6 112.6(2)
H5A C5 H5B 107.8
C6 C5 H5A 109.1
C6 C5 H5B 109.1
N1 C6 C5 111.4(3)
N1 C6 H6A 109.4
N1 C6 H6B 109.4
C5 C6 H6A 109.4
C5 C6 H6B 109.4
H6A C6 H6B 108.0
N1 C7 S8 123.73(19)
N1 C7 N9 115.1(2)
N9 C7 S8 121.17(18)
C7 N9 H9 121.8(18)
C7 N9 N10 118.7(2)
N10 N9 H9 119.5(18)
C11 N10 N9 118.6(2)
N10 C11 H11 120.3
N10 C11 C12 119.5(2)
C12 C11 H11 120.3
C13 C12 C11 121.9(2)
C17 C12 C11 120.0(2)
C17 C12 C13 118.1(2)
C14 C13 C12 119.5(3)
O18 C13 C12 122.3(2)
O18 C13 C14 118.1(3)
C13 C14 H14 119.6
C15 C14 C13 120.7(3)
C15 C14 H14 119.6
C14 C15 H15 119.6
C14 C15 C16 120.8(3)
C16 C15 H15 119.6
C15 C16 H16 120.6
C17 C16 C15 118.7(3)
C17 C16 H16 120.6
C12 C17 H17 118.9
C16 C17 C12 122.1(3)
C16 C17 H17 118.9
C13 O18 H18 110(3)

loop_
_geom_bond_atom_site_label_1
_geom_bond_atom_site_label_2
_geom_bond_distance
N1 C2 1.466(3)
N1 C6 1.478(4)
N1 C7 1.351(3)
C2 H2A 0.9700
C2 H2B 0.9700
C2 C3 1.516(4)
C3 H3A 0.9700
C3 H3B 0.9700
C3 O4 1.426(3)
O4 C5 1.432(4)
C5 H5A 0.9700
C5 H5B 0.9700
C5 C6 1.481(5)
C6 H6A 0.9700
C6 H6B 0.9700
C7 S8 1.680(2)
C7 N9 1.364(3)
N9 H9 0.86(3)
N9 N10 1.371(3)
N10 C11 1.275(3)
C11 H11 0.9300
C11 C12 1.456(3)
C12 C13 1.409(3)
C12 C17 1.396(4)
C13 C14 1.386(4)
C13 O18 1.361(3)
C14 H14 0.9300
C14 C15 1.376(4)
C15 H15 0.9300
C15 C16 1.383(4)
C16 H16 0.9300
C16 C17 1.377(4)
C17 H17 0.9300
O18 H18 0.80(4)

loop_
_geom_hbond_atom_site_label_D
_geom_hbond_atom_site_label_H
_geom_hbond_atom_site_label_A
_geom_hbond_site_symmetry_D
_geom_hbond_site_symmetry_H
_geom_hbond_site_symmetry_A
_geom_hbond_distance_DH
_geom_hbond_distance_HA
_geom_hbond_distance_DA
_geom_hbond_angle_DHA
_geom_hbond_publ_flag
N9 H9 O4 1_555 1_555 3_555 0.86(3) 2.33(3) 3.141(3) 157(3) y
O18 H18 N10 1_555 1_555 1_555 0.80(4) 1.91(5) 2.597(3) 145(4) y
C6 H6A S8 1_555 1_555 1_555 0.97 2.62 3.121(3) 112 y
C15 H15 O18 1_555 1_555 3_565 0.93 2.48 3.404(4) 176 y

loop_
_geom_torsion_atom_site_label_1
_geom_torsion_atom_site_label_2
_geom_torsion_atom_site_label_3
_geom_torsion_atom_site_label_4
_geom_torsion
N1 C2 C3 O4 -58.7(4)
N1 C7 N9 N10 173.8(3)
C2 N1 C6 C5 -50.2(4)
C2 N1 C7 S8 167.6(3)
C2 N1 C7 N9 -13.0(5)
C2 C3 O4 C5 62.2(4)
C3 O4 C5 C6 -59.5(4)
O4 C5 C6 N1 53.7(4)
C6 N1 C2 C3 51.7(4)
C6 N1 C7 S8 -27.0(5)
C6 N1 C7 N9 152.5(3)
C7 N1 C2 C3 -141.7(3)
C7 N1 C6 C5 142.7(3)
C7 N9 N10 C11 162.4(3)
S8 C7 N9 N10 -6.7(4)
N9 N10 C11 C12 -179.9(3)
N10 C11 C12 C13 4.5(5)
N10 C11 C12 C17 -176.9(3)
C11 C12 C13 C14 178.1(3)
C11 C12 C13 O18 -2.1(4)
C11 C12 C17 C16 -178.5(4)
C12 C13 C14 C15 0.6(5)
C13 C12 C17 C16 0.2(5)
C13 C14 C15 C16 -0.2(5)
C14 C15 C16 C17 -0.2(5)
C15 C16 C17 C12 0.2(6)
C17 C12 C13 C14 -0.6(4)
C17 C12 C13 O18 179.3(3)
O18 C13 C14 C15 -179.3(3)

_cod_database_fobs_code 2243072
